data_4129884
loop_
_publ_author_name
'Zhang, Lei'
'Huang, Zheng'

_publ_section_title
;
 Synthesis of 1,1,1-Tris(boronates) from Vinylarenes by Co-Catalyzed
 Dehydrogenative Borylations-Hydroboration.
;
_journal_issue 50
_journal_name_full 'Journal of the American Chemical Society'
_journal_page_first 15600
_journal_page_last 15603
_journal_paper_doi 10.1021/jacs.5b11366
_journal_volume 137
_journal_year 2015
_chemical_formula_moiety 'C26 H43 B3 O6'
_chemical_formula_sum 'C26 H43 B3 O6'
_chemical_formula_weight 484.03
_space_group_crystal_system monoclinic
_space_group_IT_number 14
_space_group_name_Hall '-P 2yn'
_space_group_name_H-M_alt 'P 1 21/n 1'
_atom_sites_solution_hydrogens geom
_atom_sites_solution_primary direct
_audit_creation_date 2015-04-13
_audit_creation_method
;
Olex2 1.2
(compiled 2015.01.26 svn.r3150 for OlexSys, GUI svn.r4998)
;
_cell_angle_alpha 90
_cell_angle_beta 92.758(2)
_cell_angle_gamma 90
_cell_formula_units_Z 4
_cell_length_a 9.7658(11)
_cell_length_b 12.3604(14)
_cell_length_c 22.998(3)
_cell_measurement_reflns_used 6891
_cell_measurement_temperature 130
_cell_measurement_theta_max 30.45
_cell_measurement_theta_min 2.31
_cell_volume 2772.9(6)
_computing_cell_refinement 'SAINT v7.68A (Bruker, 2009)'
_computing_data_reduction 'SAINT v7.68A (Bruker, 2009)'
_computing_molecular_graphics 'Olex2 (Dolomanov et al., 2009)'
_computing_publication_material 'Olex2 (Dolomanov et al., 2009)'
_computing_structure_refinement 'XL (Sheldrick, 2008)'
_computing_structure_solution 'ShelXS (Sheldrick, 2008)'
_diffrn_ambient_temperature 130
_diffrn_measured_fraction_theta_full 0.999
_diffrn_measured_fraction_theta_max 0.990
_diffrn_measurement_device_type 'Bruker APEX-II CCD'
_diffrn_measurement_method '\f and \w scans'
_diffrn_radiation_monochromator graphite
_diffrn_radiation_type MoK\a
_diffrn_radiation_wavelength 0.71073
_diffrn_reflns_av_R_equivalents 0.0331
_diffrn_reflns_av_unetI/netI 0.0372
_diffrn_reflns_Laue_measured_fraction_full 0.999
_diffrn_reflns_Laue_measured_fraction_max 0.990
_diffrn_reflns_limit_h_max 13
_diffrn_reflns_limit_h_min -13
_diffrn_reflns_limit_k_max 17
_diffrn_reflns_limit_k_min -16
_diffrn_reflns_limit_l_max 32
_diffrn_reflns_limit_l_min -31
_diffrn_reflns_number 27668
_diffrn_reflns_point_group_measured_fraction_full 0.999
_diffrn_reflns_point_group_measured_fraction_max 0.990
_diffrn_reflns_theta_full 26.000
_diffrn_reflns_theta_max 30.789
_diffrn_reflns_theta_min 1.871
_diffrn_standards_number 0
_exptl_absorpt_coefficient_mu 0.078
_exptl_absorpt_correction_T_max 0.7461
_exptl_absorpt_correction_T_min 0.6487
_exptl_absorpt_correction_type multi-scan
_exptl_absorpt_process_details
;
SADABS-2008/1 (Bruker,2008) was used for absorption correction.
wR2(int) was 0.0738 before and 0.0413 after correction.
The Ratio of minimum to maximum transmission is 0.8695.
The \l/2 correction factor is 0.0015.
;
_exptl_crystal_colour colourless
_exptl_crystal_density_diffrn 1.159
_exptl_crystal_description block
_exptl_crystal_F_000 1048
_exptl_crystal_size_max 0.25
_exptl_crystal_size_mid 0.22
_exptl_crystal_size_min 0.2
_refine_diff_density_max 0.309
_refine_diff_density_min -0.302
_refine_diff_density_rms 0.054
_refine_ls_extinction_method none
_refine_ls_goodness_of_fit_ref 1.017
_refine_ls_hydrogen_treatment constr
_refine_ls_matrix_type full
_refine_ls_number_parameters 328
_refine_ls_number_reflns 8598
_refine_ls_number_restraints 0
_refine_ls_restrained_S_all 1.017
_refine_ls_R_factor_all 0.0737
_refine_ls_R_factor_gt 0.0522
_refine_ls_shift/su_max 0.001
_refine_ls_shift/su_mean 0.000
_refine_ls_structure_factor_coef Fsqd
_refine_ls_weighting_details 'w=1/[\s^2^(Fo^2^)+(0.0603P)^2^+0.8697P] where P=(Fo^2^+2Fc^2^)/3'
_refine_ls_weighting_scheme calc
_refine_ls_wR_factor_gt 0.1209
_refine_ls_wR_factor_ref 0.1323
_reflns_Friedel_coverage 0.000
_reflns_number_gt 6446
_reflns_number_total 8598
_reflns_threshold_expression 'I > 2\s(I)'
_cod_data_source_file ja5b11366_si_002.cif
_cod_data_source_block mo_dm15280_0m
_cod_original_cell_volume 2772.8(5)
_cod_database_code 4129884
_shelxl_version_number 2014-3
_shelx_space_group_comment
;
The symmetry employed for this shelxl refinement is uniquely defined
by the following loop, which should always be used as a source of
symmetry information in preference to the above space-group names.
They are only intended as comments.
;
_shelx_estimated_absorpt_t_max 0.985
_shelx_estimated_absorpt_t_min 0.981
_olex2_refinement_description
;
1. Fixed Uiso
 At 1.2 times of:
  All C(H) groups, All C(H,H) groups
 At 1.5 times of:
  All C(H,H,H) groups
2.a Secondary CH2 refined with riding coordinates:
 C2(H2A,H2B)
2.b Aromatic/amide H refined with riding coordinates:
 C4(H4), C5(H5), C6(H6), C7(H7), C8(H8)
2.c Idealised Me refined as rotating group:
 C11(H11A,H11B,H11C), C12(H12A,H12B,H12C), C13(H13A,H13B,H13C), C14(H14A,H14B,
 H14C), C17(H17A,H17B,H17C), C18(H18A,H18B,H18C), C19(H19A,H19B,H19C), C20(H20A,
 H20B,H20C), C23(H23A,H23B,H23C), C24(H24A,H24B,H24C), C25(H25A,H25B,H25C),
 C26(H26A,H26B,H26C)
;
_olex2_submission_special_instructions 'No special instructions were received'

loop_
_space_group_symop_operation_xyz
'x, y, z'
'-x+1/2, y+1/2, -z+1/2'
'-x, -y, -z'
'x-1/2, -y-1/2, z-1/2'

loop_
_atom_site_label
_atom_site_type_symbol
_atom_site_fract_x
_atom_site_fract_y
_atom_site_fract_z
_atom_site_U_iso_or_equiv
_atom_site_adp_type
_atom_site_occupancy
_atom_site_site_symmetry_order
_atom_site_calc_flag
_atom_site_refinement_flags_posn
O1 O 1.03299(9) 0.34736(7) 0.17859(4) 0.02165(18) Uani 1 1 d .
O2 O 1.11410(8) 0.23484(7) 0.10950(3) 0.01953(18) Uani 1 1 d .
O3 O 0.71962(10) 0.19411(7) 0.19550(4) 0.0264(2) Uani 1 1 d .
O4 O 0.86392(9) 0.07585(7) 0.15333(4) 0.02037(18) Uani 1 1 d .
O5 O 0.90719(9) 0.16817(7) 0.01291(4) 0.02097(18) Uani 1 1 d .
O6 O 0.68961(9) 0.23346(7) 0.01915(4) 0.02198(18) Uani 1 1 d .
C1 C 0.84773(11) 0.26952(9) 0.10847(5) 0.0151(2) Uani 1 1 d .
C2 C 0.75454(12) 0.36846(9) 0.12071(5) 0.0181(2) Uani 1 1 d .
H2A H 0.6581 0.3435 0.1188 0.022 Uiso 1 1 calc R
H2B H 0.7761 0.3929 0.1611 0.022 Uiso 1 1 calc R
C3 C 0.76469(12) 0.46493(10) 0.08097(5) 0.0192(2) Uani 1 1 d .
C4 C 0.64693(15) 0.51491(13) 0.05839(7) 0.0362(4) Uani 1 1 d .
H4 H 0.5602 0.4844 0.0658 0.043 Uiso 1 1 calc R
C5 C 0.65211(18) 0.60833(15) 0.02523(7) 0.0434(4) Uani 1 1 d .
H5 H 0.5695 0.6406 0.0103 0.052 Uiso 1 1 calc R
C6 C 0.77495(18) 0.65412(12) 0.01397(6) 0.0357(3) Uani 1 1 d .
H6 H 0.7788 0.7190 -0.0080 0.043 Uiso 1 1 calc R
C7 C 0.89233(19) 0.60499(17) 0.03490(9) 0.0574(6) Uani 1 1 d .
H7 H 0.9787 0.6352 0.0267 0.069 Uiso 1 1 calc R
C8 C 0.88713(16) 0.51132(15) 0.06804(9) 0.0494(5) Uani 1 1 d .
H8 H 0.9703 0.4786 0.0821 0.059 Uiso 1 1 calc R
C9 C 1.18153(12) 0.34785(10) 0.18774(5) 0.0221(2) Uani 1 1 d .
C10 C 1.22335(12) 0.24419(10) 0.15494(5) 0.0205(2) Uani 1 1 d .
C11 C 1.36124(13) 0.25041(13) 0.12748(6) 0.0318(3) Uani 1 1 d .
H11A H 1.3769 0.1837 0.1057 0.048 Uiso 1 1 calc GR
H11B H 1.4338 0.2592 0.1580 0.048 Uiso 1 1 calc GR
H11C H 1.3621 0.3124 0.1009 0.048 Uiso 1 1 calc GR
C12 C 1.21622(14) 0.14200(11) 0.19131(6) 0.0281(3) Uani 1 1 d .
H12A H 1.1269 0.1381 0.2089 0.042 Uiso 1 1 calc GR
H12B H 1.2892 0.1433 0.2221 0.042 Uiso 1 1 calc GR
H12C H 1.2279 0.0786 0.1664 0.042 Uiso 1 1 calc GR
C13 C 1.21473(15) 0.34632(13) 0.25293(6) 0.0330(3) Uani 1 1 d .
H13A H 1.1850 0.4145 0.2701 0.050 Uiso 1 1 calc GR
H13B H 1.3138 0.3377 0.2603 0.050 Uiso 1 1 calc GR
H13C H 1.1668 0.2858 0.2705 0.050 Uiso 1 1 calc GR
C14 C 1.23315(16) 0.45170(12) 0.16112(7) 0.0349(3) Uani 1 1 d .
H14A H 1.2145 0.4501 0.1189 0.052 Uiso 1 1 calc GR
H14B H 1.3321 0.4583 0.1696 0.052 Uiso 1 1 calc GR
H14C H 1.1861 0.5137 0.1777 0.052 Uiso 1 1 calc GR
C15 C 0.73245(13) 0.10152(10) 0.23512(6) 0.0241(3) Uani 1 1 d .
C16 C 0.79034(12) 0.01255(10) 0.19527(5) 0.0203(2) Uani 1 1 d .
C17 C 0.89008(14) -0.06653(11) 0.22465(6) 0.0267(3) Uani 1 1 d .
H17A H 0.9247 -0.1161 0.1955 0.040 Uiso 1 1 calc GR
H17B H 0.8432 -0.1080 0.2541 0.040 Uiso 1 1 calc GR
H17C H 0.9669 -0.0266 0.2434 0.040 Uiso 1 1 calc GR
C18 C 0.67913(17) -0.04868(13) 0.16023(8) 0.0407(4) Uani 1 1 d .
H18A H 0.6176 0.0030 0.1399 0.061 Uiso 1 1 calc GR
H18B H 0.6267 -0.0932 0.1865 0.061 Uiso 1 1 calc GR
H18C H 0.7215 -0.0953 0.1317 0.061 Uiso 1 1 calc GR
C19 C 0.59216(16) 0.07915(14) 0.25763(8) 0.0430(4) Uani 1 1 d .
H19A H 0.5631 0.1410 0.2807 0.065 Uiso 1 1 calc GR
H19B H 0.5963 0.0142 0.2821 0.065 Uiso 1 1 calc GR
H19C H 0.5263 0.0678 0.2247 0.065 Uiso 1 1 calc GR
C20 C 0.83164(18) 0.13483(13) 0.28461(6) 0.0350(3) Uani 1 1 d .
H20A H 0.9210 0.1516 0.2692 0.053 Uiso 1 1 calc GR
H20B H 0.8419 0.0755 0.3127 0.053 Uiso 1 1 calc GR
H20C H 0.7962 0.1989 0.3039 0.053 Uiso 1 1 calc GR
C21 C 0.82687(14) 0.12127(11) -0.03615(5) 0.0245(3) Uani 1 1 d .
C22 C 0.69989(13) 0.19720(11) -0.04073(5) 0.0244(3) Uani 1 1 d .
C23 C 0.56778(16) 0.14118(14) -0.06060(7) 0.0392(4) Uani 1 1 d .
H23A H 0.5449 0.0861 -0.0320 0.059 Uiso 1 1 calc GR
H23B H 0.5794 0.1067 -0.0984 0.059 Uiso 1 1 calc GR
H23C H 0.4936 0.1945 -0.0642 0.059 Uiso 1 1 calc GR
C24 C 0.72041(16) 0.29822(13) -0.07710(6) 0.0342(3) Uani 1 1 d .
H24A H 0.6447 0.3488 -0.0717 0.051 Uiso 1 1 calc GR
H24B H 0.7224 0.2782 -0.1183 0.051 Uiso 1 1 calc GR
H24C H 0.8073 0.3328 -0.0647 0.051 Uiso 1 1 calc GR
C25 C 0.91343(17) 0.12117(15) -0.08914(6) 0.0377(4) Uani 1 1 d .
H25A H 0.9517 0.1936 -0.0946 0.057 Uiso 1 1 calc GR
H25B H 0.8563 0.1010 -0.1236 0.057 Uiso 1 1 calc GR
H25C H 0.9883 0.0689 -0.0834 0.057 Uiso 1 1 calc GR
C26 C 0.79218(17) 0.00585(12) -0.01863(7) 0.0352(3) Uani 1 1 d .
H26A H 0.8771 -0.0350 -0.0109 0.053 Uiso 1 1 calc GR
H26B H 0.7377 -0.0289 -0.0503 0.053 Uiso 1 1 calc GR
H26C H 0.7395 0.0073 0.0166 0.053 Uiso 1 1 calc GR
B1 B 1.00156(13) 0.28564(10) 0.12990(5) 0.0162(2) Uani 1 1 d .
B2 B 0.80872(13) 0.17736(11) 0.15247(5) 0.0167(2) Uani 1 1 d .
B3 B 0.81791(13) 0.22318(10) 0.04588(5) 0.0165(2) Uani 1 1 d .

loop_
_atom_site_aniso_label
_atom_site_aniso_U_11
_atom_site_aniso_U_22
_atom_site_aniso_U_33
_atom_site_aniso_U_23
_atom_site_aniso_U_13
_atom_site_aniso_U_12
O1 0.0210(4) 0.0231(4) 0.0203(4) -0.0047(3) -0.0049(3) 0.0004(3)
O2 0.0159(4) 0.0254(4) 0.0170(4) -0.0019(3) -0.0020(3) -0.0004(3)
O3 0.0309(5) 0.0205(4) 0.0289(5) 0.0109(4) 0.0126(4) 0.0065(4)
O4 0.0260(4) 0.0168(4) 0.0185(4) 0.0023(3) 0.0032(3) 0.0006(3)
O5 0.0209(4) 0.0254(4) 0.0163(4) -0.0045(3) -0.0024(3) 0.0018(3)
O6 0.0195(4) 0.0262(5) 0.0197(4) -0.0036(3) -0.0037(3) 0.0003(3)
C1 0.0159(5) 0.0152(5) 0.0142(5) 0.0001(4) -0.0002(4) -0.0003(4)
C2 0.0200(5) 0.0165(5) 0.0179(5) 0.0021(4) 0.0022(4) 0.0011(4)
C3 0.0244(6) 0.0166(5) 0.0166(5) 0.0001(4) 0.0002(4) 0.0003(4)
C4 0.0262(7) 0.0425(9) 0.0407(8) 0.0199(7) 0.0088(6) 0.0103(6)
C5 0.0446(9) 0.0457(9) 0.0407(9) 0.0231(7) 0.0109(7) 0.0218(8)
C6 0.0571(10) 0.0233(7) 0.0263(7) 0.0081(5) -0.0028(6) -0.0004(6)
C7 0.0419(9) 0.0574(11) 0.0708(13) 0.0439(10) -0.0206(9) -0.0255(8)
C8 0.0260(7) 0.0515(10) 0.0688(12) 0.0406(9) -0.0157(7) -0.0112(7)
C9 0.0205(6) 0.0229(6) 0.0222(6) -0.0004(5) -0.0062(4) -0.0036(5)
C10 0.0168(5) 0.0244(6) 0.0199(5) 0.0019(4) -0.0038(4) -0.0018(4)
C11 0.0187(6) 0.0472(9) 0.0294(7) 0.0019(6) -0.0005(5) -0.0027(6)
C12 0.0253(6) 0.0242(6) 0.0342(7) 0.0061(5) -0.0056(5) 0.0019(5)
C13 0.0339(7) 0.0405(8) 0.0236(6) -0.0049(6) -0.0109(5) -0.0026(6)
C14 0.0357(8) 0.0242(7) 0.0434(8) 0.0050(6) -0.0116(6) -0.0112(6)
C15 0.0254(6) 0.0211(6) 0.0266(6) 0.0106(5) 0.0084(5) 0.0041(5)
C16 0.0214(5) 0.0172(5) 0.0223(5) 0.0047(4) -0.0006(4) -0.0024(4)
C17 0.0298(7) 0.0230(6) 0.0274(6) 0.0084(5) 0.0046(5) 0.0066(5)
C18 0.0450(9) 0.0278(7) 0.0475(9) 0.0051(7) -0.0158(7) -0.0156(7)
C19 0.0312(8) 0.0430(9) 0.0568(10) 0.0287(8) 0.0221(7) 0.0117(7)
C20 0.0540(9) 0.0305(7) 0.0210(6) 0.0018(5) 0.0057(6) -0.0020(7)
C21 0.0301(6) 0.0262(6) 0.0169(5) -0.0063(5) -0.0041(5) 0.0007(5)
C22 0.0264(6) 0.0272(6) 0.0186(5) -0.0031(5) -0.0075(5) -0.0020(5)
C23 0.0332(8) 0.0437(9) 0.0392(8) -0.0089(7) -0.0148(6) -0.0070(7)
C24 0.0411(8) 0.0347(8) 0.0260(7) 0.0058(6) -0.0083(6) 0.0024(6)
C25 0.0442(9) 0.0481(9) 0.0209(6) -0.0091(6) 0.0030(6) 0.0055(7)
C26 0.0477(9) 0.0234(7) 0.0337(7) -0.0071(6) -0.0070(6) -0.0007(6)
B1 0.0191(6) 0.0149(6) 0.0143(5) 0.0025(4) -0.0011(4) -0.0017(4)
B2 0.0165(6) 0.0178(6) 0.0154(5) 0.0010(4) -0.0023(4) -0.0020(5)
B3 0.0175(6) 0.0156(6) 0.0162(5) 0.0010(4) -0.0009(4) -0.0014(4)

loop_
_atom_type_symbol
_atom_type_description
_atom_type_scat_dispersion_real
_atom_type_scat_dispersion_imag
_atom_type_scat_source
C C 0.0033 0.0016 'International Tables Vol C Tables 4.2.6.8 and 6.1.1.4'
H H 0.0000 0.0000 'International Tables Vol C Tables 4.2.6.8 and 6.1.1.4'
B B 0.0013 0.0007 'International Tables Vol C Tables 4.2.6.8 and 6.1.1.4'
O O 0.0106 0.0060 'International Tables Vol C Tables 4.2.6.8 and 6.1.1.4'

loop_
_geom_angle_atom_site_label_1
_geom_angle_atom_site_label_2
_geom_angle_atom_site_label_3
_geom_angle
B1 O1 C9 107.54(9)
B1 O2 C10 106.81(9)
B2 O3 C15 107.11(9)
B2 O4 C16 107.21(9)
B3 O5 C21 107.03(9)
B3 O6 C22 106.95(9)
C2 C1 B1 113.69(9)
C2 C1 B2 106.79(9)
C2 C1 B3 111.67(9)
B1 C1 B2 98.44(9)
B3 C1 B1 117.92(10)
B3 C1 B2 106.57(9)
C1 C2 H2A 108.0
C1 C2 H2B 108.0
H2A C2 H2B 107.3
C3 C2 C1 117.07(9)
C3 C2 H2A 108.0
C3 C2 H2B 108.0
C4 C3 C2 120.16(11)
C8 C3 C2 123.04(11)
C8 C3 C4 116.70(12)
C3 C4 H4 119.1
C3 C4 C5 121.77(14)
C5 C4 H4 119.1
C4 C5 H5 119.8
C6 C5 C4 120.43(14)
C6 C5 H5 119.8
C5 C6 H6 120.6
C5 C6 C7 118.72(14)
C7 C6 H6 120.6
C6 C7 H7 119.6
C6 C7 C8 120.83(15)
C8 C7 H7 119.6
C3 C8 C7 121.53(14)
C3 C8 H8 119.2
C7 C8 H8 119.2
O1 C9 C10 102.12(9)
O1 C9 C13 107.85(11)
O1 C9 C14 107.04(10)
C13 C9 C10 114.89(11)
C14 C9 C10 113.69(11)
C14 C9 C13 110.45(11)
O2 C10 C9 102.29(9)
O2 C10 C11 109.78(10)
O2 C10 C12 106.07(10)
C11 C10 C9 114.86(11)
C11 C10 C12 109.68(11)
C12 C10 C9 113.52(11)
C10 C11 H11A 109.5
C10 C11 H11B 109.5
C10 C11 H11C 109.5
H11A C11 H11B 109.5
H11A C11 H11C 109.5
H11B C11 H11C 109.5
C10 C12 H12A 109.5
C10 C12 H12B 109.5
C10 C12 H12C 109.5
H12A C12 H12B 109.5
H12A C12 H12C 109.5
H12B C12 H12C 109.5
C9 C13 H13A 109.5
C9 C13 H13B 109.5
C9 C13 H13C 109.5
H13A C13 H13B 109.5
H13A C13 H13C 109.5
H13B C13 H13C 109.5
C9 C14 H14A 109.5
C9 C14 H14B 109.5
C9 C14 H14C 109.5
H14A C14 H14B 109.5
H14A C14 H14C 109.5
H14B C14 H14C 109.5
O3 C15 C16 102.04(9)
O3 C15 C19 107.69(10)
O3 C15 C20 106.70(11)
C19 C15 C16 115.67(12)
C19 C15 C20 110.43(12)
C20 C15 C16 113.41(11)
O4 C16 C15 102.43(9)
O4 C16 C17 108.32(10)
O4 C16 C18 106.17(11)
C17 C16 C15 115.93(10)
C17 C16 C18 110.01(11)
C18 C16 C15 113.15(12)
C16 C17 H17A 109.5
C16 C17 H17B 109.5
C16 C17 H17C 109.5
H17A C17 H17B 109.5
H17A C17 H17C 109.5
H17B C17 H17C 109.5
C16 C18 H18A 109.5
C16 C18 H18B 109.5
C16 C18 H18C 109.5
H18A C18 H18B 109.5
H18A C18 H18C 109.5
H18B C18 H18C 109.5
C15 C19 H19A 109.5
C15 C19 H19B 109.5
C15 C19 H19C 109.5
H19A C19 H19B 109.5
H19A C19 H19C 109.5
H19B C19 H19C 109.5
C15 C20 H20A 109.5
C15 C20 H20B 109.5
C15 C20 H20C 109.5
H20A C20 H20B 109.5
H20A C20 H20C 109.5
H20B C20 H20C 109.5
O5 C21 C22 102.09(9)
O5 C21 C25 108.74(11)
O5 C21 C26 106.54(10)
C25 C21 C22 114.82(12)
C25 C21 C26 110.56(12)
C26 C21 C22 113.33(12)
O6 C22 C21 102.29(9)
O6 C22 C23 109.23(12)
O6 C22 C24 106.51(11)
C23 C22 C21 114.17(12)
C23 C22 C24 110.00(11)
C24 C22 C21 114.01(12)
C22 C23 H23A 109.5
C22 C23 H23B 109.5
C22 C23 H23C 109.5
H23A C23 H23B 109.5
H23A C23 H23C 109.5
H23B C23 H23C 109.5
C22 C24 H24A 109.5
C22 C24 H24B 109.5
C22 C24 H24C 109.5
H24A C24 H24B 109.5
H24A C24 H24C 109.5
H24B C24 H24C 109.5
C21 C25 H25A 109.5
C21 C25 H25B 109.5
C21 C25 H25C 109.5
H25A C25 H25B 109.5
H25A C25 H25C 109.5
H25B C25 H25C 109.5
C21 C26 H26A 109.5
C21 C26 H26B 109.5
C21 C26 H26C 109.5
H26A C26 H26B 109.5
H26A C26 H26C 109.5
H26B C26 H26C 109.5
O1 B1 C1 119.85(10)
O2 B1 O1 112.44(10)
O2 B1 C1 127.30(10)
O3 B2 O4 113.20(10)
O3 B2 C1 122.42(11)
O4 B2 C1 124.32(11)
O5 B3 O6 113.00(10)
O5 B3 C1 126.77(10)
O6 B3 C1 120.21(11)

loop_
_geom_bond_atom_site_label_1
_geom_bond_atom_site_label_2
_geom_bond_distance
O1 C9 1.4557(15)
O1 B1 1.3772(15)
O2 C10 1.4616(14)
O2 B1 1.3683(16)
O3 C15 1.4645(14)
O3 B2 1.3646(16)
O4 C16 1.4579(14)
O4 B2 1.3655(16)
O5 C21 1.4626(14)
O5 B3 1.3642(16)
O6 C22 1.4563(15)
O6 B3 1.3747(15)
C1 C2 1.5581(16)
C1 B1 1.5710(17)
C1 B2 1.5822(17)
C1 B3 1.5636(16)
C2 H2A 0.9900
C2 H2B 0.9900
C2 C3 1.5085(16)
C3 C4 1.3843(18)
C3 C8 1.3716(19)
C4 H4 0.9500
C4 C5 1.386(2)
C5 H5 0.9500
C5 C6 1.362(2)
C6 H6 0.9500
C6 C7 1.364(2)
C7 H7 0.9500
C7 C8 1.388(2)
C8 H8 0.9500
C9 C10 1.5515(18)
C9 C13 1.5187(18)
C9 C14 1.5185(19)
C10 C11 1.5166(18)
C10 C12 1.5184(18)
C11 H11A 0.9800
C11 H11B 0.9800
C11 H11C 0.9800
C12 H12A 0.9800
C12 H12B 0.9800
C12 H12C 0.9800
C13 H13A 0.9800
C13 H13B 0.9800
C13 H13C 0.9800
C14 H14A 0.9800
C14 H14B 0.9800
C14 H14C 0.9800
C15 C16 1.5552(18)
C15 C19 1.5132(19)
C15 C20 1.516(2)
C16 C17 1.5157(17)
C16 C18 1.5223(18)
C17 H17A 0.9800
C17 H17B 0.9800
C17 H17C 0.9800
C18 H18A 0.9800
C18 H18B 0.9800
C18 H18C 0.9800
C19 H19A 0.9800
C19 H19B 0.9800
C19 H19C 0.9800
C20 H20A 0.9800
C20 H20B 0.9800
C20 H20C 0.9800
C21 C22 1.5547(19)
C21 C25 1.516(2)
C21 C26 1.525(2)
C22 C23 1.5152(19)
C22 C24 1.522(2)
C23 H23A 0.9800
C23 H23B 0.9800
C23 H23C 0.9800
C24 H24A 0.9800
C24 H24B 0.9800
C24 H24C 0.9800
C25 H25A 0.9800
C25 H25B 0.9800
C25 H25C 0.9800
C26 H26A 0.9800
C26 H26B 0.9800
C26 H26C 0.9800

loop_
_geom_torsion_atom_site_label_1
_geom_torsion_atom_site_label_2
_geom_torsion_atom_site_label_3
_geom_torsion_atom_site_label_4
_geom_torsion
O1 C9 C10 O2 28.90(11)
O1 C9 C10 C11 147.76(10)
O1 C9 C10 C12 -84.91(11)
O3 C15 C16 O4 27.69(11)
O3 C15 C16 C17 145.40(11)
O3 C15 C16 C18 -86.16(12)
O5 C21 C22 O6 -28.80(12)
O5 C21 C22 C23 -146.66(12)
O5 C21 C22 C24 85.74(12)
C1 C2 C3 C4 134.10(13)
C1 C2 C3 C8 -49.78(18)
C2 C1 B1 O1 32.18(14)
C2 C1 B1 O2 -155.81(11)
C2 C1 B2 O3 -6.32(14)
C2 C1 B2 O4 176.74(10)
C2 C1 B3 O5 153.29(11)
C2 C1 B3 O6 -28.57(15)
C2 C3 C4 C5 175.22(14)
C2 C3 C8 C7 -175.00(18)
C3 C4 C5 C6 -0.2(3)
C4 C3 C8 C7 1.2(3)
C4 C5 C6 C7 1.4(3)
C5 C6 C7 C8 -1.3(3)
C6 C7 C8 C3 -0.1(3)
C8 C3 C4 C5 -1.1(2)
C9 O1 B1 O2 6.93(13)
C9 O1 B1 C1 -179.94(10)
C10 O2 B1 O1 13.04(13)
C10 O2 B1 C1 -159.47(11)
C13 C9 C10 O2 145.34(11)
C13 C9 C10 C11 -95.80(14)
C13 C9 C10 C12 31.53(15)
C14 C9 C10 O2 -86.04(12)
C14 C9 C10 C11 32.82(14)
C14 C9 C10 C12 160.15(11)
C15 O3 B2 O4 10.05(14)
C15 O3 B2 C1 -167.19(11)
C16 O4 B2 O3 9.17(13)
C16 O4 B2 C1 -173.64(10)
C19 C15 C16 O4 144.26(11)
C19 C15 C16 C17 -98.03(14)
C19 C15 C16 C18 30.41(16)
C20 C15 C16 O4 -86.68(11)
C20 C15 C16 C17 31.04(15)
C20 C15 C16 C18 159.48(12)
C21 O5 B3 O6 -10.21(14)
C21 O5 B3 C1 168.03(11)
C22 O6 B3 O5 -9.71(14)
C22 O6 B3 C1 171.91(10)
C25 C21 C22 O6 -146.26(11)
C25 C21 C22 C23 95.89(15)
C25 C21 C22 C24 -31.72(16)
C26 C21 C22 O6 85.37(12)
C26 C21 C22 C23 -32.49(16)
C26 C21 C22 C24 -160.09(11)
B1 O1 C9 C10 -22.32(12)
B1 O1 C9 C13 -143.75(11)
B1 O1 C9 C14 97.40(12)
B1 O2 C10 C9 -25.84(12)
B1 O2 C10 C11 -148.22(11)
B1 O2 C10 C12 93.36(12)
B1 C1 C2 C3 77.04(13)
B1 C1 B2 O3 111.65(12)
B1 C1 B2 O4 -65.29(13)
B1 C1 B3 O5 18.88(17)
B1 C1 B3 O6 -162.98(10)
B2 O3 C15 C16 -23.29(12)
B2 O3 C15 C19 -145.50(12)
B2 O3 C15 C20 95.93(12)
B2 O4 C16 C15 -22.90(11)
B2 O4 C16 C17 -145.89(10)
B2 O4 C16 C18 95.99(12)
B2 C1 C2 C3 -175.51(10)
B2 C1 B1 O1 -80.40(12)
B2 C1 B1 O2 91.61(13)
B2 C1 B3 O5 -90.44(14)
B2 C1 B3 O6 87.69(13)
B3 O5 C21 C22 24.08(12)
B3 O5 C21 C25 145.81(12)
B3 O5 C21 C26 -95.01(12)
B3 O6 C22 C21 23.82(12)
B3 O6 C22 C23 145.14(12)
B3 O6 C22 C24 -96.10(12)
B3 C1 C2 C3 -59.38(13)
B3 C1 B1 O1 165.72(10)
B3 C1 B1 O2 -22.27(17)
B3 C1 B2 O3 -125.81(12)
B3 C1 B2 O4 57.26(14)
